data_9005310
loop_
_publ_author_name
'Kabalov, Y. K.'
'Oeckler, O.'
'Sokolova, E. V.'
'Mironov, A. B.'
'Chesnokov, B. V.'

_publ_section_title
;
 Subsilicic ferrian aluminian diopside from the Chelyabinsk
 coal basin (Southern Urals) - an unusual clinopyroxene
;
_journal_name_full 'European Journal of Mineralogy'
_journal_page_first 617
_journal_page_last 621
_journal_volume 9
_journal_year 1997
_chemical_compound_source 'Chelyabinsk coal basin, Southern Urals'
_chemical_formula_sum 'Al0.6 Ca0.96 Fe0.51 Mg0.44 O6 Si1.4'
_chemical_name_mineral Diopside
_space_group_IT_number 15
_symmetry_space_group_name_Hall '-C 2yc'
_symmetry_space_group_name_H-M 'C 1 2/c 1'
_cell_angle_alpha 90
_cell_angle_beta 105.87
_cell_angle_gamma 90
_cell_length_a 9.786
_cell_length_b 8.860
_cell_length_c 5.338
_cell_formula_units_Z 4
_cell_volume 445.185
_database_code_amcsd 0006695
_exptl_crystal_density_diffrn 3.419
_cod_original_formula_sum 'Fe.51 Al.6 Mg.44 Ca.96 Si1.4 O6'
_cod_database_code 9005310

loop_
_space_group_symop_operation_xyz
x,y,z
1/2+x,1/2+y,z
x,-y,1/2+z
1/2+x,1/2-y,1/2+z
-x,y,1/2-z
1/2-x,1/2+y,1/2-z
-x,-y,-z
1/2-x,1/2-y,-z

loop_
_atom_site_label
_atom_site_fract_x
_atom_site_fract_y
_atom_site_fract_z
_atom_site_occupancy
_atom_site_U_iso_or_equiv
FeM1 0.00000 0.09600 0.75000 0.35000 0.01267
AlM1 0.00000 0.09600 0.75000 0.20000 0.01267
MgM1 0.00000 0.09600 0.75000 0.44000 0.01267
CaM2 0.00000 0.69700 0.75000 0.96000 0.01013
FeT 0.21100 0.40800 0.77400 0.08000 0.01267
SiT 0.21100 0.40800 0.77400 0.70000 0.01267
AlT 0.21100 0.40800 0.77400 0.20000 0.01267
O1 0.39600 0.41200 0.86500 1.00000 0.01520
O2 0.14400 0.24200 0.64800 1.00000 0.01140
O3 0.14800 0.48100 0.02000 1.00000 0.00507

loop_
_cod_related_entry_id
_cod_related_entry_database
_cod_related_entry_code
1 AMCSD 0006695
